data_7712158
loop_
_publ_author_name
'Sheokand, Sonu'
'Mondal, Dipanjan'
'Kote, Basvaraj S.'
'Radhakrishna, Latchupatula'
'Balakrishna, Maravanji S.'

_publ_section_title
;
 Novel 1,2,3-triazolyl phosphine with a pyridyl functionality: synthesis,
 coinage metal complexes, photophysical studies and Cu(I) catalyzed C-O
 coupling of phenols with aryl bromides.
;
_journal_issue 6
_journal_name_full 'Dalton transactions (Cambridge, England : 2003)'
_journal_page_first 1785
_journal_page_last 1796
_journal_paper_doi 10.1039/d2dt03791b
_journal_volume 52
_journal_year 2023
_chemical_formula_moiety 'C50 H38 Cu2 I2 N8 P2'
_chemical_formula_sum 'C50 H38 Cu2 I2 N8 P2'
_chemical_formula_weight 1193.70
_space_group_crystal_system triclinic
_space_group_IT_number 2
_space_group_name_Hall '-P 1'
_space_group_name_H-M_alt 'P -1'
_atom_sites_solution_hydrogens geom
_audit_creation_date 2022-09-30
_audit_creation_method
;
Olex2 1.5
(compiled 2022.04.07 svn.rca3783a0 for OlexSys, GUI svn.r6498)
;
_audit_update_record
;
2022-11-24 deposited with the CCDC.	2022-12-30 downloaded from the CCDC.
;
_cell_angle_alpha 106.577(2)
_cell_angle_beta 91.571(2)
_cell_angle_gamma 118.819(2)
_cell_formula_units_Z 1
_cell_length_a 10.1156(2)
_cell_length_b 10.2713(2)
_cell_length_c 13.6838(3)
_cell_measurement_reflns_used 24253
_cell_measurement_temperature 150.00(10)
_cell_measurement_theta_max 30.2880
_cell_measurement_theta_min 2.3290
_cell_volume 1170.63(5)
_computing_cell_refinement 'CrysAlisPro 1.171.41.93a (Rigaku OD, 2020)'
_computing_data_collection 'CrysAlisPro 1.171.41.93a (Rigaku OD, 2020)'
_computing_data_reduction 'CrysAlisPro 1.171.41.93a (Rigaku OD, 2020)'
_computing_molecular_graphics 'Olex2 1.5 (Dolomanov et al., 2009)'
_computing_publication_material 'Olex2 1.5 (Dolomanov et al., 2009)'
_computing_structure_refinement 'SHELXL 2018/3 (Sheldrick, 2015)'
_computing_structure_solution 'ShelXT (Sheldrick, 2015)'
_diffrn_ambient_temperature 150.15
_diffrn_measured_fraction_theta_full 0.999
_diffrn_measured_fraction_theta_max 0.794
_diffrn_measurement_details
;
List of Runs (angles in degrees, time in seconds):

  # Type    Start    End  Width  t~exp~   \w     \q     \k     \f   Frames
#--------------------------------------------------------------------------
  1  \f    154.25 334.25   1.00    1.00 -25.75   0.00  73.76    --   180
  2  \f    -10.27 349.13   0.60    2.00  77.88 -12.98  31.50    --   599
  3  \w    -68.96   0.04   0.60    2.00    --  -19.47  94.56 -34.84  115
  4  \w    -65.46  -0.06   0.60    2.00    --  -15.96  94.56 145.16  109
  5  \w   -108.63  15.57   0.60    2.00    --  -12.98 -59.25 173.08  207
  6  \f   -350.03   9.37   0.60    2.00   9.41 -12.98 -31.50    --   599
  7  \w    -65.46  -0.06   0.60    2.00    --  -15.96  94.56   1.16  109
  8  \w   -108.63  15.57   0.60    2.00    --  -12.98 -59.25 -33.92  207
  9  \f   -340.22  19.18   0.60    2.00  16.12 -12.98 -59.25    --   599
;
_diffrn_measurement_device 'abstract diffractometer'
_diffrn_measurement_device_type 'Saxi-CrysAlisPro-abstract goniometer imported SAXI images'
_diffrn_measurement_method '\w and \f scans'
_diffrn_radiation_type MoK\a
_diffrn_radiation_wavelength 0.71073
_diffrn_reflns_av_R_equivalents 0.0429
_diffrn_reflns_av_unetI/netI 0.0376
_diffrn_reflns_Laue_measured_fraction_full 0.999
_diffrn_reflns_Laue_measured_fraction_max 0.794
_diffrn_reflns_limit_h_max 14
_diffrn_reflns_limit_h_min -15
_diffrn_reflns_limit_k_max 15
_diffrn_reflns_limit_k_min -15
_diffrn_reflns_limit_l_max 22
_diffrn_reflns_limit_l_min -21
_diffrn_reflns_number 64162
_diffrn_reflns_point_group_measured_fraction_full 0.999
_diffrn_reflns_point_group_measured_fraction_max 0.794
_diffrn_reflns_theta_full 25.242
_diffrn_reflns_theta_max 35.819
_diffrn_reflns_theta_min 1.584
_exptl_absorpt_coefficient_mu 2.340
_exptl_absorpt_correction_T_max 1.00000
_exptl_absorpt_correction_T_min 0.36429
_exptl_absorpt_correction_type multi-scan
_exptl_absorpt_process_details
;
CrysAlisPro 1.171.41.93a (Rigaku Oxford Diffraction, 2020)
Empirical absorption correction using spherical harmonics,
implemented in SCALE3 ABSPACK scaling algorithm.
;
_exptl_crystal_colour yellow
_exptl_crystal_colour_primary yellow
_exptl_crystal_density_diffrn 1.693
_exptl_crystal_description block
_exptl_crystal_F_000 588
_exptl_crystal_size_max 0.095
_exptl_crystal_size_mid 0.075
_exptl_crystal_size_min 0.071
_refine_diff_density_max 1.177
_refine_diff_density_min -1.150
_refine_diff_density_rms 0.128
_refine_ls_extinction_method none
_refine_ls_goodness_of_fit_ref 1.035
_refine_ls_hydrogen_treatment constr
_refine_ls_matrix_type full
_refine_ls_number_parameters 289
_refine_ls_number_reflns 8690
_refine_ls_number_restraints 0
_refine_ls_restrained_S_all 1.035
_refine_ls_R_factor_all 0.0501
_refine_ls_R_factor_gt 0.0345
_refine_ls_shift/su_max 0.001
_refine_ls_shift/su_mean 0.000
_refine_ls_structure_factor_coef Fsqd
_refine_ls_weighting_details 'w=1/[\s^2^(Fo^2^)+(0.0349P)^2^+0.7933P] where P=(Fo^2^+2Fc^2^)/3'
_refine_ls_weighting_scheme calc
_refine_ls_wR_factor_gt 0.0710
_refine_ls_wR_factor_ref 0.0766
_reflns_Friedel_coverage 0.000
_reflns_number_gt 7107
_reflns_number_total 8690
_reflns_threshold_expression 'I > 2\s(I)'
_cod_data_source_file d2dt03791b2.cif
_cod_data_source_block comp_4
_cod_depositor_comments 'Adding full bibliography for 7712157--7712163.cif.'
_cod_database_code 7712158
_shelx_shelxl_version_number 2018/3
_shelx_space_group_comment
;
The symmetry employed for this shelxl refinement is uniquely defined
by the following loop, which should always be used as a source of
symmetry information in preference to the above space-group names.
They are only intended as comments.
;
_shelx_estimated_absorpt_t_max 0.851
_shelx_estimated_absorpt_t_min 0.808
_olex2_refinement_description
;
1. Fixed Uiso
 At 1.2 times of:
  All C(H) groups
2.a Aromatic/amide H refined with riding coordinates:
 C25(H25), C4(H4), C23(H23), C24(H24), C21(H21), C22(H22), C13(H13), C3(H3),
 C1(H1), C2(H2), C12(H12), C15(H15), C9(H9), C19(H19), C17(H17), C11(H11),
 C10(H10), C18(H18), C16(H16)
;
_olex2_submission_special_instructions 'No special instructions were received'
_oxdiff_exptl_absorpt_empirical_details
;
Empirical correction (ABSPACK) includes:
- Absorption correction using spherical harmonics
- Frame scaling
- Detector area scaling
;

loop_
_space_group_symop_operation_xyz
'x, y, z'
'-x, -y, -z'

loop_
_atom_site_label
_atom_site_type_symbol
_atom_site_fract_x
_atom_site_fract_y
_atom_site_fract_z
_atom_site_U_iso_or_equiv
_atom_site_adp_type
_atom_site_occupancy
_atom_site_site_symmetry_order
_atom_site_calc_flag
_atom_site_refinement_flags_posn
_atom_site_refinement_flags_adp
_atom_site_refinement_flags_occupancy
_atom_site_disorder_assembly
_atom_site_disorder_group
I1 I 0.73034(2) 0.14059(2) 0.46119(2) 0.02236(4) Uani 1 1 d . . . . .
Cu1 Cu 0.55603(3) 0.10603(3) 0.59716(2) 0.01971(6) Uani 1 1 d . . . . .
P1 P 0.54901(6) 0.31428(6) 0.69618(4) 0.01643(9) Uani 1 1 d . . . . .
N4 N 0.37828(18) 0.26822(19) 0.86266(12) 0.0189(3) Uani 1 1 d . . . . .
N2 N 0.4212(2) 0.1096(2) 0.91304(13) 0.0227(3) Uani 1 1 d . . . . .
N3 N 0.3435(2) 0.1820(2) 0.92726(13) 0.0231(3) Uani 1 1 d . . . . .
N1 N 0.63883(19) 0.05533(19) 0.71466(13) 0.0207(3) Uani 1 1 d . . . . .
C6 C 0.5050(2) 0.1454(2) 0.83809(14) 0.0180(3) Uani 1 1 d . . . . .
C7 C 0.4791(2) 0.2481(2) 0.80405(14) 0.0173(3) Uani 1 1 d . . . . .
C20 C 0.7319(2) 0.4974(2) 0.75515(15) 0.0192(3) Uani 1 1 d . . . . .
C25 C 0.7788(2) 0.5888(2) 0.86005(16) 0.0238(4) Uani 1 1 d . . . . .
H25 H 0.714247 0.555524 0.907627 0.029 Uiso 1 1 calc R U . . .
C5 C 0.6004(2) 0.0729(2) 0.80901(15) 0.0190(3) Uani 1 1 d . . . . .
C14 C 0.4206(2) 0.3715(2) 0.65170(15) 0.0216(4) Uani 1 1 d . . . . .
C4 C 0.6442(2) 0.0199(3) 0.88034(17) 0.0254(4) Uani 1 1 d . . . . .
H4 H 0.616641 0.034662 0.946760 0.030 Uiso 1 1 calc R U . . .
C23 C 1.0159(3) 0.7785(3) 0.8269(2) 0.0330(5) Uani 1 1 d . . . . .
H23 H 1.111699 0.875181 0.851307 0.040 Uiso 1 1 calc R U . . .
C8 C 0.2991(2) 0.3532(2) 0.86393(15) 0.0215(4) Uani 1 1 d . . . . .
C24 C 0.9208(3) 0.7293(3) 0.89544(18) 0.0294(4) Uani 1 1 d . . . . .
H24 H 0.952378 0.791736 0.967164 0.035 Uiso 1 1 calc R U . . .
C21 C 0.8309(3) 0.5465(3) 0.68701(18) 0.0288(4) Uani 1 1 d . . . . .
H21 H 0.801655 0.483225 0.615544 0.035 Uiso 1 1 calc R U . . .
C22 C 0.9712(3) 0.6868(3) 0.7231(2) 0.0365(5) Uani 1 1 d . . . . .
H22 H 1.036971 0.720008 0.676064 0.044 Uiso 1 1 calc R U . . .
C13 C 0.3802(3) 0.5138(3) 0.88109(17) 0.0273(4) Uani 1 1 d . . . . .
H13 H 0.489203 0.569904 0.890321 0.033 Uiso 1 1 calc R U . . .
C3 C 0.7277(3) -0.0540(3) 0.85319(19) 0.0293(4) Uani 1 1 d . . . . .
H3 H 0.757709 -0.091523 0.900402 0.035 Uiso 1 1 calc R U . . .
C1 C 0.7212(3) -0.0162(3) 0.68965(17) 0.0266(4) Uani 1 1 d . . . . .
H1 H 0.749007 -0.028589 0.623294 0.032 Uiso 1 1 calc R U . . .
C2 C 0.7673(3) -0.0725(3) 0.75633(18) 0.0281(4) Uani 1 1 d . . . . .
H2 H 0.824844 -0.122930 0.735853 0.034 Uiso 1 1 calc R U . . .
C12 C 0.2986(3) 0.5910(3) 0.8845(2) 0.0344(5) Uani 1 1 d . . . . .
H12 H 0.352158 0.701030 0.895242 0.041 Uiso 1 1 calc R U . . .
C15 C 0.4735(3) 0.5216(3) 0.6468(2) 0.0340(5) Uani 1 1 d . . . . .
H15 H 0.579922 0.599017 0.668389 0.041 Uiso 1 1 calc R U . . .
C9 C 0.1408(3) 0.2698(3) 0.85108(19) 0.0306(5) Uani 1 1 d . . . . .
H9 H 0.086947 0.159428 0.838934 0.037 Uiso 1 1 calc R U . . .
C19 C 0.2650(3) 0.2577(3) 0.61666(19) 0.0317(5) Uani 1 1 d . . . . .
H19 H 0.228415 0.153516 0.616860 0.038 Uiso 1 1 calc R U . . .
C17 C 0.2165(3) 0.4472(4) 0.5790(2) 0.0425(6) Uani 1 1 d . . . . .
H17 H 0.146282 0.473640 0.555721 0.051 Uiso 1 1 calc R U . . .
C11 C 0.1398(3) 0.5091(3) 0.8723(2) 0.0393(6) Uani 1 1 d . . . . .
H11 H 0.084972 0.563154 0.875218 0.047 Uiso 1 1 calc R U . . .
C10 C 0.0613(3) 0.3496(3) 0.8561(2) 0.0394(6) Uani 1 1 d . . . . .
H10 H -0.047561 0.293823 0.848380 0.047 Uiso 1 1 calc R U . . .
C18 C 0.1635(3) 0.2967(4) 0.5815(2) 0.0412(6) Uani 1 1 d . . . . .
H18 H 0.057094 0.219500 0.558903 0.049 Uiso 1 1 calc R U . . .
C16 C 0.3704(3) 0.5584(3) 0.6103(2) 0.0442(6) Uani 1 1 d . . . . .
H16 H 0.406911 0.661050 0.607036 0.053 Uiso 1 1 calc R U . . .

loop_
_atom_site_aniso_label
_atom_site_aniso_U_11
_atom_site_aniso_U_22
_atom_site_aniso_U_33
_atom_site_aniso_U_23
_atom_site_aniso_U_13
_atom_site_aniso_U_12
I1 0.02040(7) 0.02422(7) 0.02395(7) 0.01011(5) 0.00750(5) 0.01132(5)
Cu1 0.02414(12) 0.02171(12) 0.01675(11) 0.00650(9) 0.00413(9) 0.01429(10)
P1 0.0196(2) 0.0177(2) 0.0156(2) 0.00790(17) 0.00399(17) 0.01097(18)
N4 0.0194(7) 0.0211(7) 0.0183(7) 0.0084(6) 0.0056(6) 0.0108(6)
N2 0.0239(8) 0.0259(8) 0.0228(8) 0.0137(7) 0.0074(6) 0.0129(7)
N3 0.0239(8) 0.0283(9) 0.0222(8) 0.0140(7) 0.0083(6) 0.0142(7)
N1 0.0235(8) 0.0225(8) 0.0208(8) 0.0081(6) 0.0026(6) 0.0149(7)
C6 0.0193(8) 0.0199(8) 0.0167(8) 0.0085(7) 0.0028(6) 0.0101(7)
C7 0.0188(8) 0.0193(8) 0.0156(8) 0.0071(6) 0.0024(6) 0.0104(7)
C20 0.0195(8) 0.0192(8) 0.0222(9) 0.0101(7) 0.0054(7) 0.0107(7)
C25 0.0217(9) 0.0264(10) 0.0236(9) 0.0085(8) 0.0040(7) 0.0124(8)
C5 0.0196(8) 0.0187(8) 0.0208(9) 0.0093(7) 0.0024(7) 0.0100(7)
C14 0.0282(10) 0.0275(9) 0.0174(8) 0.0100(7) 0.0042(7) 0.0191(8)
C4 0.0282(10) 0.0296(10) 0.0269(10) 0.0166(8) 0.0057(8) 0.0173(9)
C23 0.0230(10) 0.0242(10) 0.0496(14) 0.0149(10) 0.0042(9) 0.0093(9)
C8 0.0238(9) 0.0277(9) 0.0183(8) 0.0079(7) 0.0056(7) 0.0171(8)
C24 0.0262(10) 0.0251(10) 0.0305(11) 0.0047(8) -0.0018(8) 0.0112(9)
C21 0.0332(11) 0.0264(10) 0.0281(11) 0.0138(8) 0.0136(9) 0.0134(9)
C22 0.0348(12) 0.0335(12) 0.0473(14) 0.0239(11) 0.0204(11) 0.0157(10)
C13 0.0284(10) 0.0242(10) 0.0291(10) 0.0069(8) 0.0048(8) 0.0145(9)
C3 0.0310(11) 0.0297(11) 0.0373(12) 0.0184(9) 0.0045(9) 0.0192(9)
C1 0.0306(11) 0.0299(10) 0.0265(10) 0.0094(8) 0.0050(8) 0.0208(9)
C2 0.0279(10) 0.0265(10) 0.0381(12) 0.0129(9) 0.0038(9) 0.0191(9)
C12 0.0394(13) 0.0283(11) 0.0420(13) 0.0113(10) 0.0075(10) 0.0224(10)
C15 0.0368(12) 0.0334(12) 0.0430(13) 0.0222(10) 0.0069(10) 0.0214(10)
C9 0.0239(10) 0.0302(11) 0.0394(12) 0.0128(9) 0.0073(9) 0.0146(9)
C19 0.0302(11) 0.0330(11) 0.0361(12) 0.0126(9) 0.0001(9) 0.0191(10)
C17 0.0527(16) 0.0683(18) 0.0382(13) 0.0300(13) 0.0113(12) 0.0477(15)
C11 0.0422(14) 0.0453(14) 0.0480(15) 0.0177(12) 0.0118(11) 0.0342(12)
C10 0.0267(11) 0.0470(14) 0.0530(16) 0.0181(12) 0.0095(11) 0.0243(11)
C18 0.0325(12) 0.0575(16) 0.0424(14) 0.0191(12) -0.0010(10) 0.0287(12)
C16 0.0541(16) 0.0497(15) 0.0569(17) 0.0349(14) 0.0135(13) 0.0380(14)

loop_
_atom_type_symbol
_atom_type_description
_atom_type_scat_dispersion_real
_atom_type_scat_dispersion_imag
_atom_type_scat_source
C C 0.0033 0.0016 'International Tables Vol C Tables 4.2.6.8 and 6.1.1.4'
H H 0.0000 0.0000 'International Tables Vol C Tables 4.2.6.8 and 6.1.1.4'
Cu Cu 0.3201 1.2651 'International Tables Vol C Tables 4.2.6.8 and 6.1.1.4'
I I -0.4742 1.8119 'International Tables Vol C Tables 4.2.6.8 and 6.1.1.4'
N N 0.0061 0.0033 'International Tables Vol C Tables 4.2.6.8 and 6.1.1.4'
P P 0.1023 0.0942 'International Tables Vol C Tables 4.2.6.8 and 6.1.1.4'

loop_
_geom_angle_atom_site_label_1
_geom_angle_atom_site_label_2
_geom_angle_atom_site_label_3
_geom_angle
_geom_angle_site_symmetry_1
_geom_angle_site_symmetry_3
_geom_angle_publ_flag
Cu1 I1 Cu1 61.792(9) . 2_656 ?
I1 Cu1 I1 118.208(9) . 2_656 ?
I1 Cu1 Cu1 57.572(9) 2_656 2_656 ?
I1 Cu1 Cu1 60.636(9) . 2_656 ?
P1 Cu1 I1 118.910(16) . . ?
P1 Cu1 I1 107.977(16) . 2_656 ?
P1 Cu1 Cu1 140.200(19) . 2_656 ?
N1 Cu1 I1 99.35(5) . 2_656 ?
N1 Cu1 I1 110.32(5) . . ?
N1 Cu1 Cu1 119.56(5) . 2_656 ?
N1 Cu1 P1 98.48(5) . . ?
C7 P1 Cu1 99.92(6) . . ?
C7 P1 C20 104.77(9) . . ?
C20 P1 Cu1 117.38(6) . . ?
C14 P1 Cu1 121.03(7) . . ?
C14 P1 C7 106.33(9) . . ?
C14 P1 C20 105.53(9) . . ?
N3 N4 C7 110.99(16) . . ?
N3 N4 C8 116.23(15) . . ?
C7 N4 C8 132.67(16) . . ?
N3 N2 C6 109.26(16) . . ?
N2 N3 N4 107.59(15) . . ?
C5 N1 Cu1 124.14(13) . . ?
C1 N1 Cu1 117.31(14) . . ?
C1 N1 C5 118.10(17) . . ?
N2 C6 C7 108.97(17) . . ?
N2 C6 C5 117.92(16) . . ?
C7 C6 C5 133.11(17) . . ?
N4 C7 P1 130.75(14) . . ?
N4 C7 C6 103.17(16) . . ?
C6 C7 P1 125.69(14) . . ?
C25 C20 P1 125.40(15) . . ?
C25 C20 C21 118.98(19) . . ?
C21 C20 P1 115.62(15) . . ?
C20 C25 H25 120.0 . . ?
C20 C25 C24 120.0(2) . . ?
C24 C25 H25 120.0 . . ?
N1 C5 C6 119.83(16) . . ?
N1 C5 C4 121.85(18) . . ?
C4 C5 C6 118.29(18) . . ?
C15 C14 P1 122.36(17) . . ?
C15 C14 C19 119.3(2) . . ?
C19 C14 P1 118.23(16) . . ?
C5 C4 H4 120.4 . . ?
C3 C4 C5 119.3(2) . . ?
C3 C4 H4 120.4 . . ?
C24 C23 H23 120.1 . . ?
C22 C23 H23 120.1 . . ?
C22 C23 C24 119.8(2) . . ?
C13 C8 N4 120.73(18) . . ?
C9 C8 N4 117.60(18) . . ?
C9 C8 C13 121.6(2) . . ?
C25 C24 H24 119.8 . . ?
C23 C24 C25 120.5(2) . . ?
C23 C24 H24 119.8 . . ?
C20 C21 H21 119.8 . . ?
C22 C21 C20 120.4(2) . . ?
C22 C21 H21 119.8 . . ?
C23 C22 C21 120.3(2) . . ?
C23 C22 H22 119.9 . . ?
C21 C22 H22 119.9 . . ?
C8 C13 H13 120.8 . . ?
C8 C13 C12 118.5(2) . . ?
C12 C13 H13 120.8 . . ?
C4 C3 H3 120.5 . . ?
C4 C3 C2 119.1(2) . . ?
C2 C3 H3 120.5 . . ?
N1 C1 H1 118.5 . . ?
N1 C1 C2 123.0(2) . . ?
C2 C1 H1 118.5 . . ?
C3 C2 C1 118.7(2) . . ?
C3 C2 H2 120.7 . . ?
C1 C2 H2 120.7 . . ?
C13 C12 H12 119.7 . . ?
C11 C12 C13 120.6(2) . . ?
C11 C12 H12 119.7 . . ?
C14 C15 H15 120.0 . . ?
C14 C15 C16 120.0(2) . . ?
C16 C15 H15 120.0 . . ?
C8 C9 H9 120.5 . . ?
C8 C9 C10 119.1(2) . . ?
C10 C9 H9 120.5 . . ?
C14 C19 H19 120.0 . . ?
C18 C19 C14 119.9(2) . . ?
C18 C19 H19 120.0 . . ?
C18 C17 H17 120.0 . . ?
C16 C17 H17 120.0 . . ?
C16 C17 C18 120.0(2) . . ?
C12 C11 H11 120.0 . . ?
C10 C11 C12 120.1(2) . . ?
C10 C11 H11 120.0 . . ?
C9 C10 H10 119.9 . . ?
C11 C10 C9 120.2(2) . . ?
C11 C10 H10 119.9 . . ?
C19 C18 H18 119.8 . . ?
C17 C18 C19 120.4(3) . . ?
C17 C18 H18 119.8 . . ?
C15 C16 H16 119.8 . . ?
C17 C16 C15 120.3(2) . . ?
C17 C16 H16 119.8 . . ?

loop_
_geom_bond_atom_site_label_1
_geom_bond_atom_site_label_2
_geom_bond_distance
_geom_bond_site_symmetry_2
_geom_bond_publ_flag
I1 Cu1 2.5789(3) . ?
I1 Cu1 2.6628(3) 2_656 ?
Cu1 Cu1 2.6924(5) 2_656 ?
Cu1 P1 2.2168(5) . ?
Cu1 N1 2.0934(16) . ?
P1 C7 1.8184(19) . ?
P1 C20 1.819(2) . ?
P1 C14 1.817(2) . ?
N4 N3 1.361(2) . ?
N4 C7 1.370(2) . ?
N4 C8 1.439(2) . ?
N2 N3 1.303(2) . ?
N2 C6 1.367(2) . ?
N1 C5 1.347(3) . ?
N1 C1 1.346(3) . ?
C6 C7 1.393(2) . ?
C6 C5 1.479(3) . ?
C20 C25 1.390(3) . ?
C20 C21 1.400(3) . ?
C25 H25 0.9500 . ?
C25 C24 1.395(3) . ?
C5 C4 1.399(3) . ?
C14 C15 1.390(3) . ?
C14 C19 1.392(3) . ?
C4 H4 0.9500 . ?
C4 C3 1.380(3) . ?
C23 H23 0.9500 . ?
C23 C24 1.382(3) . ?
C23 C22 1.379(4) . ?
C8 C13 1.383(3) . ?
C8 C9 1.380(3) . ?
C24 H24 0.9500 . ?
C21 H21 0.9500 . ?
C21 C22 1.385(3) . ?
C22 H22 0.9500 . ?
C13 H13 0.9500 . ?
C13 C12 1.387(3) . ?
C3 H3 0.9500 . ?
C3 C2 1.383(3) . ?
C1 H1 0.9500 . ?
C1 C2 1.387(3) . ?
C2 H2 0.9500 . ?
C12 H12 0.9500 . ?
C12 C11 1.386(4) . ?
C15 H15 0.9500 . ?
C15 C16 1.392(3) . ?
C9 H9 0.9500 . ?
C9 C10 1.388(3) . ?
C19 H19 0.9500 . ?
C19 C18 1.388(3) . ?
C17 H17 0.9500 . ?
C17 C18 1.382(4) . ?
C17 C16 1.372(4) . ?
C11 H11 0.9500 . ?
C11 C10 1.376(4) . ?
C10 H10 0.9500 . ?
C18 H18 0.9500 . ?
C16 H16 0.9500 . ?

loop_
_geom_torsion_atom_site_label_1
_geom_torsion_atom_site_label_2
_geom_torsion_atom_site_label_3
_geom_torsion_atom_site_label_4
_geom_torsion
_geom_torsion_site_symmetry_1
_geom_torsion_site_symmetry_2
_geom_torsion_site_symmetry_3
_geom_torsion_site_symmetry_4
_geom_torsion_publ_flag
Cu1 P1 C7 N4 -142.02(17) . . . . ?
Cu1 P1 C7 C6 29.63(17) . . . . ?
Cu1 P1 C20 C25 -128.49(16) . . . . ?
Cu1 P1 C20 C21 51.34(17) . . . . ?
Cu1 P1 C14 C15 -123.92(18) . . . . ?
Cu1 P1 C14 C19 52.88(19) . . . . ?
Cu1 N1 C5 C6 -5.7(2) . . . . ?
Cu1 N1 C5 C4 172.28(15) . . . . ?
Cu1 N1 C1 C2 -172.31(17) . . . . ?
P1 C20 C25 C24 -178.41(16) . . . . ?
P1 C20 C21 C22 178.02(18) . . . . ?
P1 C14 C15 C16 178.8(2) . . . . ?
P1 C14 C19 C18 -179.6(2) . . . . ?
N4 C8 C13 C12 -178.2(2) . . . . ?
N4 C8 C9 C10 177.4(2) . . . . ?
N2 C6 C7 P1 -173.48(14) . . . . ?
N2 C6 C7 N4 0.0(2) . . . . ?
N2 C6 C5 N1 155.89(18) . . . . ?
N2 C6 C5 C4 -22.2(3) . . . . ?
N3 N4 C7 P1 172.34(14) . . . . ?
N3 N4 C7 C6 -0.7(2) . . . . ?
N3 N4 C8 C13 126.4(2) . . . . ?
N3 N4 C8 C9 -51.4(2) . . . . ?
N3 N2 C6 C7 0.7(2) . . . . ?
N3 N2 C6 C5 -179.16(16) . . . . ?
N1 C5 C4 C3 -0.7(3) . . . . ?
N1 C1 C2 C3 -0.3(3) . . . . ?
C6 N2 N3 N4 -1.1(2) . . . . ?
C6 C5 C4 C3 177.34(19) . . . . ?
C7 P1 C20 C25 -18.8(2) . . . . ?
C7 P1 C20 C21 161.05(16) . . . . ?
C7 P1 C14 C15 123.40(19) . . . . ?
C7 P1 C14 C19 -59.81(19) . . . . ?
C7 N4 N3 N2 1.1(2) . . . . ?
C7 N4 C8 C13 -57.8(3) . . . . ?
C7 N4 C8 C9 124.4(2) . . . . ?
C7 C6 C5 N1 -23.9(3) . . . . ?
C7 C6 C5 C4 158.0(2) . . . . ?
C20 P1 C7 N4 96.05(19) . . . . ?
C20 P1 C7 C6 -92.30(18) . . . . ?
C20 P1 C14 C15 12.5(2) . . . . ?
C20 P1 C14 C19 -170.73(17) . . . . ?
C20 C25 C24 C23 -0.2(3) . . . . ?
C20 C21 C22 C23 0.9(4) . . . . ?
C25 C20 C21 C22 -2.1(3) . . . . ?
C5 N1 C1 C2 0.2(3) . . . . ?
C5 C6 C7 P1 6.3(3) . . . . ?
C5 C6 C7 N4 179.83(19) . . . . ?
C5 C4 C3 C2 0.6(3) . . . . ?
C14 P1 C7 N4 -15.4(2) . . . . ?
C14 P1 C7 C6 156.25(17) . . . . ?
C14 P1 C20 C25 93.24(19) . . . . ?
C14 P1 C20 C21 -86.93(17) . . . . ?
C14 C15 C16 C17 0.0(4) . . . . ?
C14 C19 C18 C17 1.3(4) . . . . ?
C4 C3 C2 C1 -0.1(3) . . . . ?
C8 N4 N3 N2 177.84(16) . . . . ?
C8 N4 C7 P1 -3.6(3) . . . . ?
C8 N4 C7 C6 -176.66(19) . . . . ?
C8 C13 C12 C11 0.9(4) . . . . ?
C8 C9 C10 C11 0.9(4) . . . . ?
C24 C23 C22 C21 0.6(4) . . . . ?
C21 C20 C25 C24 1.8(3) . . . . ?
C22 C23 C24 C25 -1.0(4) . . . . ?
C13 C8 C9 C10 -0.4(4) . . . . ?
C13 C12 C11 C10 -0.4(4) . . . . ?
C1 N1 C5 C6 -177.70(18) . . . . ?
C1 N1 C5 C4 0.3(3) . . . . ?
C12 C11 C10 C9 -0.5(4) . . . . ?
C15 C14 C19 C18 -2.7(4) . . . . ?
C9 C8 C13 C12 -0.5(3) . . . . ?
C19 C14 C15 C16 2.1(4) . . . . ?
C18 C17 C16 C15 -1.5(4) . . . . ?
C16 C17 C18 C19 0.8(4) . . . . ?
